data_7102869
loop_
_publ_author_name
'Wakamiya, Atsushi'
'Mishima, Kotaro'
'Ekawa, Kanako'
'Yamaguchi, Shigehiro'

_publ_section_title
;
 Kinetically stabilized dibenzoborole as an electron-accepting building
 unit.
;
_journal_issue 5
_journal_name_full 'Chemical communications (Cambridge, England)'
_journal_page_first 579
_journal_page_last 581
_journal_paper_doi 10.1039/b716107g
_journal_year 2008
_chemical_formula_sum 'C47.5 H47.5 B Cl N0.5 S4'
_chemical_formula_weight 799.86
_chemical_melting_point 408
_chemical_name_systematic
;
3,7-Bis(bithienyl)-5-(2,4,6-tri-t-butylphenyl)
dibenzo[b,d]borole
;
_space_group_IT_number 2
_symmetry_cell_setting triclinic
_symmetry_space_group_name_Hall '-P 1'
_symmetry_space_group_name_H-M 'P -1'
_atom_sites_solution_hydrogens geom
_atom_sites_solution_primary direct
_atom_sites_solution_secondary difmap
_audit_creation_method SHELXL-97
_cell_angle_alpha 69.849(6)
_cell_angle_beta 87.420(8)
_cell_angle_gamma 81.615(7)
_cell_formula_units_Z 2
_cell_length_a 9.353(2)
_cell_length_b 13.047(2)
_cell_length_c 18.255(4)
_cell_measurement_temperature 100(2)
_cell_volume 2068.9(7)
_computing_molecular_graphics 'ORTEP 3 for windows'
_computing_structure_refinement 'SHELXL-97 (Sheldrick, 1997)'
_computing_structure_solution 'SHELXS-97 (Sheldrick, 1990)'
_diffrn_ambient_temperature 100(2)
_diffrn_measured_fraction_theta_full 0.981
_diffrn_measured_fraction_theta_max 0.981
_diffrn_measurement_device_type
;
Saturn70 CCD (4x4 bin mode) with MicroMax-007
;
_diffrn_radiation_monochromator graphite
_diffrn_radiation_source 'fine-focus sealed tube'
_diffrn_radiation_type MoK\a
_diffrn_radiation_wavelength 0.71070
_diffrn_reflns_av_R_equivalents 0.0231
_diffrn_reflns_av_sigmaI/netI 0.0375
_diffrn_reflns_limit_h_max 11
_diffrn_reflns_limit_h_min -8
_diffrn_reflns_limit_k_max 15
_diffrn_reflns_limit_k_min -15
_diffrn_reflns_limit_l_max 20
_diffrn_reflns_limit_l_min -21
_diffrn_reflns_number 13893
_diffrn_reflns_theta_full 25.00
_diffrn_reflns_theta_max 25.00
_diffrn_reflns_theta_min 2.20
_exptl_absorpt_coefficient_mu 0.329
_exptl_absorpt_correction_T_max 0.9838
_exptl_absorpt_correction_T_min 0.9372
_exptl_absorpt_correction_type multi-scan
_exptl_absorpt_process_details 'Jacobson, R. (1998) Private communication'
_exptl_crystal_colour red
_exptl_crystal_density_diffrn 1.284
_exptl_crystal_density_method 'not measured'
_exptl_crystal_description block
_exptl_crystal_F_000 844
_exptl_crystal_size_max 0.20
_exptl_crystal_size_mid 0.10
_exptl_crystal_size_min 0.05
_refine_diff_density_max 0.911
_refine_diff_density_min -0.870
_refine_diff_density_rms 0.069
_refine_ls_extinction_method none
_refine_ls_goodness_of_fit_ref 1.065
_refine_ls_hydrogen_treatment none
_refine_ls_matrix_type full
_refine_ls_number_parameters 508
_refine_ls_number_reflns 7146
_refine_ls_number_restraints 9
_refine_ls_restrained_S_all 1.071
_refine_ls_R_factor_all 0.0739
_refine_ls_R_factor_gt 0.0613
_refine_ls_shift/su_max 0.001
_refine_ls_shift/su_mean 0.000
_refine_ls_structure_factor_coef Fsqd
_refine_ls_weighting_details 'calc w=1/[\s^2^(Fo^2^)+(0.0733P)^2^+3.2364P] where P=(Fo^2^+2Fc^2^)/3'
_refine_ls_weighting_scheme calc
_refine_ls_wR_factor_gt 0.1479
_refine_ls_wR_factor_ref 0.1576
_reflns_number_gt 5961
_reflns_number_total 7146
_reflns_threshold_expression >2sigma(I)
_cod_data_source_file b716107g.txt
_cod_data_source_block compd9
_cod_original_sg_symbol_H-M P-1
_cod_original_formula_sum 'C47.50 H47.50 B Cl N0.50 S4'
_cod_database_code 7102869

loop_
_symmetry_equiv_pos_as_xyz
'x, y, z'
'-x, -y, -z'

loop_
_atom_site_label
_atom_site_type_symbol
_atom_site_fract_x
_atom_site_fract_y
_atom_site_fract_z
_atom_site_U_iso_or_equiv
_atom_site_adp_type
_atom_site_occupancy
_atom_site_symmetry_multiplicity
_atom_site_calc_flag
_atom_site_refinement_flags
_atom_site_disorder_assembly
_atom_site_disorder_group
B1 B 0.5434(4) 0.0607(3) 0.6940(2) 0.0200(7) Uani 1 1 d . . .
C1 C 0.6275(3) 0.0354(2) 0.62351(17) 0.0207(6) Uani 1 1 d . . .
C2 C 0.7482(3) -0.0391(2) 0.61987(17) 0.0217(6) Uani 1 1 d . . .
H1 H 0.7976 -0.0851 0.6665 0.026 Uiso 1 1 calc R . .
C3 C 0.7977(3) -0.0468(2) 0.54759(17) 0.0205(6) Uani 1 1 d . . .
C4 C 0.7226(3) 0.0227(2) 0.48000(17) 0.0209(6) Uani 1 1 d . . .
H2 H 0.7550 0.0185 0.4309 0.025 Uiso 1 1 calc R . .
C5 C 0.6029(3) 0.0973(2) 0.48247(17) 0.0196(6) Uani 1 1 d . . .
H3 H 0.5537 0.1436 0.4357 0.024 Uiso 1 1 calc R . .
C6 C 0.5556(3) 0.1038(2) 0.55379(17) 0.0198(6) Uani 1 1 d . . .
C7 C 0.4294(3) 0.1754(2) 0.57010(17) 0.0189(6) Uani 1 1 d . . .
C8 C 0.3349(3) 0.2554(2) 0.51765(17) 0.0219(6) Uani 1 1 d . . .
H4 H 0.3440 0.2683 0.4633 0.026 Uiso 1 1 calc R . .
C9 C 0.2266(3) 0.3168(2) 0.54546(17) 0.0229(7) Uani 1 1 d . . .
H5 H 0.1617 0.3722 0.5094 0.028 Uiso 1 1 calc R . .
C10 C 0.2104(3) 0.2994(2) 0.62499(17) 0.0202(6) Uani 1 1 d . . .
C11 C 0.3061(3) 0.2164(2) 0.67797(17) 0.0192(6) Uani 1 1 d . . .
H6 H 0.2958 0.2028 0.7324 0.023 Uiso 1 1 calc R . .
C12 C 0.4149(3) 0.1544(2) 0.65128(17) 0.0198(6) Uani 1 1 d . . .
S1 S 0.13137(8) 0.40486(6) 0.73209(4) 0.0233(2) Uani 1 1 d . . .
C13 C 0.0998(3) 0.3717(2) 0.65102(17) 0.0210(6) Uani 1 1 d . . .
C14 C -0.0283(3) 0.4285(2) 0.61623(18) 0.0238(7) Uani 1 1 d . . .
H7 H -0.0653 0.4214 0.5709 0.029 Uiso 1 1 calc R . .
C15 C -0.0997(3) 0.4986(3) 0.65431(18) 0.0260(7) Uani 1 1 d . . .
H8 H -0.1903 0.5427 0.6375 0.031 Uiso 1 1 calc R . .
C16 C -0.0261(3) 0.4972(2) 0.71803(18) 0.0238(7) Uani 1 1 d . . .
C17 C -0.0570(3) 0.5666(3) 0.76556(18) 0.0258(7) Uani 1 1 d . . .
S2 S -0.22068(9) 0.65054(7) 0.75738(5) 0.0346(2) Uani 1 1 d . . .
C18 C -0.1647(4) 0.7114(3) 0.8183(2) 0.0393(9) Uani 1 1 d . . .
H9 H -0.2228 0.7678 0.8323 0.047 Uiso 1 1 calc R . .
C19 C -0.0278(4) 0.6697(3) 0.8443(2) 0.0390(9) Uani 1 1 d . . .
H10 H 0.0206 0.6939 0.8787 0.047 Uiso 1 1 calc R . .
C20 C 0.0367(4) 0.5857(3) 0.81482(19) 0.0298(7) Uani 1 1 d . . .
H11 H 0.1318 0.5476 0.8274 0.036 Uiso 1 1 calc R . .
C21 C 0.9244(3) -0.1233(2) 0.54102(18) 0.0221(6) Uani 1 1 d . . .
S3 S 1.03206(8) -0.20426(6) 0.62093(4) 0.0243(2) Uani 1 1 d . . .
C22 C 1.1442(3) -0.2662(2) 0.56541(18) 0.0231(7) Uani 1 1 d . A .
C23 C 1.0991(3) -0.2243(3) 0.48894(19) 0.0262(7) Uani 1 1 d . . .
H12 H 1.1466 -0.2473 0.4490 0.031 Uiso 1 1 calc R . .
C24 C 0.9765(3) -0.1447(3) 0.47543(18) 0.0241(7) Uani 1 1 d . . .
H13 H 0.9331 -0.1086 0.4254 0.029 Uiso 1 1 calc R . .
C25 C 1.2670(3) -0.3483(3) 0.59862(18) 0.0259(7) Uani 1 1 d D . .
C26A C 1.3383(17) -0.3743(14) 0.6672(8) 0.042(3) Uani 0.73 1 d PD A 1
H51 H 1.3108 -0.3386 0.7041 0.050 Uiso 0.73 1 calc PR A 1
C27 C 1.4602(4) -0.4613(3) 0.6793(2) 0.0427(9) Uani 1 1 d D . .
H49 H 1.5238 -0.4880 0.7230 0.051 Uiso 1 1 calc R A 1
C28 C 1.4685(4) -0.4979(3) 0.6184(2) 0.0430(10) Uani 1 1 d D A .
H50 H 1.5378 -0.5574 0.6156 0.052 Uiso 1 1 calc R B 1
S4A S 1.34561(15) -0.42930(11) 0.54798(12) 0.0296(3) Uani 0.73 1 d PD A 1
C29 C 0.5842(3) 0.0054(2) 0.78372(17) 0.0189(6) Uani 1 1 d . . .
C30 C 0.6920(3) 0.0430(2) 0.81608(17) 0.0213(6) Uani 1 1 d . . .
C31 C 0.7384(3) -0.0161(3) 0.89305(18) 0.0251(7) Uani 1 1 d . . .
H17 H 0.8152 0.0072 0.9129 0.030 Uiso 1 1 calc R . .
C32 C 0.6789(3) -0.1059(3) 0.94145(17) 0.0235(7) Uani 1 1 d . . .
C33 C 0.5671(3) -0.1373(2) 0.91022(17) 0.0229(7) Uani 1 1 d . . .
H18 H 0.5203 -0.1964 0.9432 0.027 Uiso 1 1 calc R . .
C34 C 0.5197(3) -0.0870(2) 0.83316(17) 0.0199(6) Uani 1 1 d . . .
C35 C 0.7705(3) 0.1425(3) 0.77269(18) 0.0249(7) Uani 1 1 d . . .
C36 C 0.6862(4) 0.2269(3) 0.70276(19) 0.0267(7) Uani 1 1 d . . .
H19 H 0.7370 0.2914 0.6814 0.040 Uiso 1 1 calc R . .
H20 H 0.5893 0.2496 0.7194 0.040 Uiso 1 1 calc R . .
H21 H 0.6783 0.1938 0.6626 0.040 Uiso 1 1 calc R . .
C37 C 0.7945(5) 0.2085(3) 0.8260(2) 0.0429(9) Uani 1 1 d . . .
H22 H 0.8373 0.2745 0.7956 0.064 Uiso 1 1 calc R . .
H23 H 0.8598 0.1624 0.8689 0.064 Uiso 1 1 calc R . .
H24 H 0.7016 0.2304 0.8473 0.064 Uiso 1 1 calc R . .
C38 C 0.9174(4) 0.1015(3) 0.7443(2) 0.0446(10) Uani 1 1 d . . .
H25 H 0.9026 0.0623 0.7088 0.067 Uiso 1 1 calc R . .
H26 H 0.9755 0.0515 0.7892 0.067 Uiso 1 1 calc R . .
H27 H 0.9680 0.1646 0.7169 0.067 Uiso 1 1 calc R . .
C39 C 0.7288(4) -0.1699(3) 1.02572(18) 0.0296(7) Uani 1 1 d . . .
C40 C 0.8557(5) -0.1249(4) 1.0487(2) 0.0480(10) Uani 1 1 d . . .
H28 H 0.9364 -0.1278 1.0130 0.072 Uiso 1 1 calc R . .
H29 H 0.8864 -0.1698 1.1022 0.072 Uiso 1 1 calc R . .
H30 H 0.8255 -0.0484 1.0456 0.072 Uiso 1 1 calc R . .
C41 C 0.6051(4) -0.1637(3) 1.0817(2) 0.0407(9) Uani 1 1 d . . .
H31 H 0.6365 -0.2082 1.1351 0.061 Uiso 1 1 calc R . .
H32 H 0.5227 -0.1921 1.0678 0.061 Uiso 1 1 calc R . .
H33 H 0.5764 -0.0869 1.0782 0.061 Uiso 1 1 calc R . .
C42 C 0.7787(5) -0.2908(3) 1.0344(2) 0.0483(11) Uani 1 1 d . . .
H34 H 0.8589 -0.2951 0.9987 0.072 Uiso 1 1 calc R . .
H35 H 0.6982 -0.3225 1.0220 0.072 Uiso 1 1 calc R . .
H36 H 0.8108 -0.3321 1.0883 0.072 Uiso 1 1 calc R . .
C43 C 0.3948(3) -0.1332(3) 0.80807(18) 0.0248(7) Uani 1 1 d . . .
C44 C 0.4001(5) -0.1194(3) 0.7214(2) 0.0488(11) Uani 1 1 d . . .
H37 H 0.3209 -0.1522 0.7088 0.073 Uiso 1 1 calc R . .
H38 H 0.4927 -0.1564 0.7097 0.073 Uiso 1 1 calc R . .
H39 H 0.3900 -0.0408 0.6901 0.073 Uiso 1 1 calc R . .
C45 C 0.2539(4) -0.0740(4) 0.8258(3) 0.0613(14) Uani 1 1 d . . .
H40 H 0.2453 -0.0905 0.8823 0.092 Uiso 1 1 calc R . .
H41 H 0.1733 -0.0986 0.8069 0.092 Uiso 1 1 calc R . .
H42 H 0.2515 0.0057 0.7997 0.092 Uiso 1 1 calc R . .
C46 C 0.3986(4) -0.2573(3) 0.8507(2) 0.0337(8) Uani 1 1 d . . .
H43 H 0.3851 -0.2717 0.9067 0.051 Uiso 1 1 calc R . .
H44 H 0.4922 -0.2961 0.8420 0.051 Uiso 1 1 calc R . .
H45 H 0.3211 -0.2836 0.8307 0.051 Uiso 1 1 calc R . .
C47A C 0.6998(9) 0.4670(7) 0.9555(5) 0.045(2) Uiso 0.50 1 d P C 3
H53 H 0.6722 0.4675 1.0084 0.054 Uiso 0.50 1 calc PR C 3
H54 H 0.7313 0.5387 0.9247 0.054 Uiso 0.50 1 calc PR C 3
Cl1 Cl 0.5524(3) 0.4411(3) 0.90831(17) 0.0547(9) Uiso 0.50 1 d P C 3
Cl2 Cl 0.8405(3) 0.3548(2) 0.96045(14) 0.0568(6) Uiso 0.50 1 d P C 3
S4B S 1.3538(12) -0.3704(9) 0.6828(5) 0.0334(14) Uani 0.27 1 d PD A 2
C26B C 1.3446(18) -0.4292(15) 0.5714(10) 0.047(9) Uiso 0.27 1 d PD A 2
H52 H 1.3176 -0.4385 0.5248 0.057 Uiso 0.27 1 calc PR A 2
N1 N 0.8057(13) 0.4207(12) 0.9595(8) 0.114(4) Uiso 0.50 1 d PD D 4
C47B C 0.6822(12) 0.4329(19) 0.9367(13) 0.150(8) Uiso 0.50 1 d PD D 4
C48B C 0.5270(8) 0.4494(6) 0.9223(5) 0.0194(19) Uiso 0.50 1 d PD D 4
H55 H 0.4833 0.3893 0.9606 0.029 Uiso 0.50 1 calc PR D 4
H56 H 0.5095 0.4503 0.8696 0.029 Uiso 0.50 1 calc PR D 4
H57 H 0.4839 0.5199 0.9272 0.029 Uiso 0.50 1 calc PR D 4

loop_
_atom_site_aniso_label
_atom_site_aniso_U_11
_atom_site_aniso_U_22
_atom_site_aniso_U_33
_atom_site_aniso_U_23
_atom_site_aniso_U_13
_atom_site_aniso_U_12
B1 0.0204(17) 0.0170(16) 0.0222(17) -0.0069(13) -0.0018(14) -0.0002(13)
C1 0.0240(16) 0.0173(14) 0.0184(15) -0.0048(12) 0.0005(12) 0.0011(12)
C2 0.0255(16) 0.0210(15) 0.0165(15) -0.0053(12) -0.0027(12) 0.0010(12)
C3 0.0228(16) 0.0171(14) 0.0231(15) -0.0090(12) 0.0027(12) -0.0030(12)
C4 0.0244(16) 0.0224(15) 0.0173(15) -0.0081(12) 0.0013(12) -0.0050(12)
C5 0.0240(16) 0.0179(14) 0.0167(14) -0.0053(12) -0.0025(12) -0.0030(12)
C6 0.0242(16) 0.0154(14) 0.0204(15) -0.0068(12) 0.0003(12) -0.0028(12)
C7 0.0215(15) 0.0182(14) 0.0183(15) -0.0075(12) -0.0014(12) -0.0035(12)
C8 0.0275(17) 0.0206(15) 0.0176(15) -0.0070(12) -0.0020(12) -0.0014(12)
C9 0.0256(16) 0.0194(15) 0.0209(16) -0.0046(12) -0.0058(12) 0.0023(12)
C10 0.0208(15) 0.0169(14) 0.0230(15) -0.0069(12) -0.0008(12) -0.0031(12)
C11 0.0216(15) 0.0188(14) 0.0163(14) -0.0051(12) -0.0008(12) -0.0019(12)
C12 0.0215(15) 0.0179(14) 0.0191(15) -0.0049(12) -0.0022(12) -0.0021(12)
S1 0.0244(4) 0.0224(4) 0.0220(4) -0.0088(3) -0.0028(3) 0.0043(3)
C13 0.0250(16) 0.0158(14) 0.0210(15) -0.0051(12) -0.0037(12) -0.0005(12)
C14 0.0229(16) 0.0220(15) 0.0247(16) -0.0070(13) -0.0041(13) 0.0016(12)
C15 0.0219(16) 0.0246(16) 0.0264(17) -0.0047(13) -0.0043(13) 0.0039(13)
C16 0.0245(16) 0.0199(15) 0.0234(16) -0.0046(13) 0.0023(13) 0.0007(12)
C17 0.0276(17) 0.0235(16) 0.0217(16) -0.0042(13) 0.0061(13) 0.0006(13)
S2 0.0306(5) 0.0330(5) 0.0399(5) -0.0158(4) 0.0076(4) 0.0029(4)
C18 0.046(2) 0.035(2) 0.040(2) -0.0202(17) 0.0108(17) 0.0006(17)
C19 0.047(2) 0.040(2) 0.034(2) -0.0207(17) 0.0073(17) -0.0019(17)
C20 0.0365(19) 0.0274(17) 0.0241(17) -0.0104(14) 0.0007(14) 0.0034(14)
C21 0.0238(16) 0.0206(15) 0.0230(16) -0.0097(13) 0.0007(12) -0.0014(12)
S3 0.0265(4) 0.0232(4) 0.0220(4) -0.0088(3) 0.0023(3) 0.0026(3)
C22 0.0238(16) 0.0194(15) 0.0291(17) -0.0129(13) 0.0074(13) -0.0039(12)
C23 0.0278(17) 0.0280(17) 0.0274(17) -0.0167(14) 0.0057(13) -0.0027(13)
C24 0.0269(17) 0.0254(16) 0.0219(16) -0.0111(13) 0.0016(13) -0.0022(13)
C25 0.0267(17) 0.0239(16) 0.0278(17) -0.0103(14) 0.0051(14) -0.0039(13)
C26A 0.045(6) 0.042(5) 0.047(6) -0.027(4) 0.003(4) -0.003(4)
C27 0.032(2) 0.050(2) 0.041(2) -0.0072(18) -0.0068(17) -0.0094(17)
C28 0.042(2) 0.0287(19) 0.044(2) -0.0017(17) 0.0098(17) 0.0116(16)
S4A 0.0330(8) 0.0240(7) 0.0312(8) -0.0144(6) 0.0013(5) 0.0101(5)
C29 0.0177(15) 0.0188(14) 0.0194(15) -0.0090(12) -0.0003(11) 0.0061(11)
C30 0.0201(15) 0.0220(15) 0.0196(15) -0.0074(12) 0.0004(12) 0.0041(12)
C31 0.0216(16) 0.0299(17) 0.0237(16) -0.0115(14) -0.0042(13) 0.0034(13)
C32 0.0239(16) 0.0255(16) 0.0199(15) -0.0106(13) -0.0017(12) 0.0081(13)
C33 0.0293(17) 0.0169(14) 0.0184(15) -0.0031(12) 0.0018(12) 0.0017(12)
C34 0.0224(15) 0.0200(15) 0.0164(14) -0.0079(12) 0.0005(12) 0.0035(12)
C35 0.0214(16) 0.0283(17) 0.0226(16) -0.0067(13) -0.0013(12) -0.0004(13)
C36 0.0293(18) 0.0204(15) 0.0286(17) -0.0054(13) -0.0023(14) -0.0042(13)
C37 0.054(2) 0.044(2) 0.033(2) -0.0090(17) -0.0079(17) -0.0218(19)
C38 0.0240(19) 0.038(2) 0.054(2) 0.0022(18) 0.0082(17) 0.0026(15)
C39 0.0347(19) 0.0331(18) 0.0167(15) -0.0073(14) -0.0074(13) 0.0079(14)
C40 0.050(2) 0.061(3) 0.027(2) -0.0063(18) -0.0146(17) -0.005(2)
C41 0.047(2) 0.048(2) 0.0209(17) -0.0084(16) 0.0004(16) 0.0036(18)
C42 0.068(3) 0.040(2) 0.0247(19) -0.0046(16) -0.0085(18) 0.017(2)
C43 0.0255(17) 0.0217(16) 0.0255(16) -0.0070(13) -0.0029(13) 0.0006(13)
C44 0.078(3) 0.041(2) 0.028(2) -0.0019(17) -0.0132(19) -0.032(2)
C45 0.024(2) 0.054(3) 0.121(4) -0.052(3) -0.007(2) 0.0021(18)
C46 0.043(2) 0.0254(18) 0.0303(18) -0.0045(14) -0.0036(15) -0.0067(15)
S4B 0.035(3) 0.026(3) 0.043(3) -0.018(3) 0.001(2) -0.004(2)

loop_
_atom_type_symbol
_atom_type_description
_atom_type_scat_dispersion_real
_atom_type_scat_dispersion_imag
_atom_type_scat_source
C C 0.0033 0.0016 'International Tables Vol C Tables 4.2.6.8 and 6.1.1.4'
H H 0.0000 0.0000 'International Tables Vol C Tables 4.2.6.8 and 6.1.1.4'
B B 0.0013 0.0007 'International Tables Vol C Tables 4.2.6.8 and 6.1.1.4'
S S 0.1246 0.1234 'International Tables Vol C Tables 4.2.6.8 and 6.1.1.4'
Cl Cl 0.1484 0.1585 'International Tables Vol C Tables 4.2.6.8 and 6.1.1.4'
N N 0.0061 0.0033 'International Tables Vol C Tables 4.2.6.8 and 6.1.1.4'

loop_
_geom_angle_atom_site_label_1
_geom_angle_atom_site_label_2
_geom_angle_atom_site_label_3
_geom_angle
_geom_angle_site_symmetry_1
_geom_angle_site_symmetry_3
_geom_angle_publ_flag
C1 B1 C29 126.7(3) . . ?
C1 B1 C12 102.8(2) . . ?
C29 B1 C12 130.5(3) . . ?
C2 C1 C6 119.2(3) . . ?
C2 C1 B1 132.8(3) . . ?
C6 C1 B1 108.0(2) . . ?
C1 C2 C3 120.7(3) . . ?
C4 C3 C2 118.1(3) . . ?
C4 C3 C21 119.4(3) . . ?
C2 C3 C21 122.5(3) . . ?
C5 C4 C3 122.0(3) . . ?
C6 C5 C4 119.2(3) . . ?
C5 C6 C1 120.9(3) . . ?
C5 C6 C7 128.2(3) . . ?
C1 C6 C7 110.9(3) . . ?
C8 C7 C12 120.8(3) . . ?
C8 C7 C6 128.4(3) . . ?
C12 C7 C6 110.7(3) . . ?
C7 C8 C9 119.1(3) . . ?
C8 C9 C10 121.7(3) . . ?
C9 C10 C11 118.7(3) . . ?
C9 C10 C13 119.5(3) . . ?
C11 C10 C13 121.7(3) . . ?
C12 C11 C10 120.4(3) . . ?
C11 C12 C7 119.3(3) . . ?
C11 C12 B1 133.0(3) . . ?
C7 C12 B1 107.6(2) . . ?
C13 S1 C16 92.69(15) . . ?
C14 C13 C10 129.4(3) . . ?
C14 C13 S1 110.3(2) . . ?
C10 C13 S1 120.0(2) . . ?
C13 C14 C15 113.4(3) . . ?
C16 C15 C14 113.6(3) . . ?
C15 C16 C17 129.1(3) . . ?
C15 C16 S1 110.0(2) . . ?
C17 C16 S1 120.6(2) . . ?
C20 C17 C16 127.9(3) . . ?
C20 C17 S2 111.0(2) . . ?
C16 C17 S2 120.7(2) . . ?
C18 S2 C17 92.07(17) . . ?
C19 C18 S2 112.0(3) . . ?
C18 C19 C20 113.3(3) . . ?
C17 C20 C19 111.6(3) . . ?
C24 C21 C3 128.0(3) . . ?
C24 C21 S3 109.7(2) . . ?
C3 C21 S3 122.3(2) . . ?
C22 S3 C21 92.61(15) . . ?
C23 C22 C25 127.7(3) . . ?
C23 C22 S3 110.0(2) . . ?
C25 C22 S3 122.3(2) . . ?
C22 C23 C24 113.7(3) . . ?
C21 C24 C23 114.0(3) . . ?
C26A C25 C26B 98.8(7) . . ?
C26A C25 C22 130.6(5) . . ?
C26B C25 C22 130.6(5) . . ?
C26A C25 S4B 4.3(10) . . ?
C26B C25 S4B 102.2(6) . . ?
C22 C25 S4B 127.1(3) . . ?
C26A C25 S4A 109.8(5) . . ?
C26B C25 S4A 11.6(6) . . ?
C22 C25 S4A 119.6(2) . . ?
S4B C25 S4A 113.1(3) . . ?
C25 C26A C27 114.2(8) . . ?
C28 C27 S4B 122.4(4) . . ?
C28 C27 C26A 108.9(5) . . ?
S4B C27 C26A 13.8(6) . . ?
C27 C28 C26B 101.1(5) . . ?
C27 C28 S4A 114.1(3) . . ?
C26B C28 S4A 13.6(5) . . ?
C28 S4A C25 92.8(2) . . ?
C30 C29 C34 118.1(3) . . ?
C30 C29 B1 120.4(3) . . ?
C34 C29 B1 121.4(3) . . ?
C31 C30 C29 119.1(3) . . ?
C31 C30 C35 115.3(3) . . ?
C29 C30 C35 125.6(3) . . ?
C32 C31 C30 123.7(3) . . ?
C31 C32 C33 116.4(3) . . ?
C31 C32 C39 123.7(3) . . ?
C33 C32 C39 119.9(3) . . ?
C32 C33 C34 123.6(3) . . ?
C33 C34 C29 119.0(3) . . ?
C33 C34 C43 116.7(3) . . ?
C29 C34 C43 124.3(3) . . ?
C36 C35 C38 108.7(3) . . ?
C36 C35 C30 113.7(3) . . ?
C38 C35 C30 109.2(3) . . ?
C36 C35 C37 104.5(3) . . ?
C38 C35 C37 109.2(3) . . ?
C30 C35 C37 111.5(3) . . ?
C41 C39 C40 108.3(3) . . ?
C41 C39 C32 110.1(3) . . ?
C40 C39 C32 112.2(3) . . ?
C41 C39 C42 109.3(3) . . ?
C40 C39 C42 107.8(3) . . ?
C32 C39 C42 109.1(3) . . ?
C45 C43 C44 109.6(3) . . ?
C45 C43 C46 109.0(3) . . ?
C44 C43 C46 104.9(3) . . ?
C45 C43 C34 108.3(3) . . ?
C44 C43 C34 112.6(3) . . ?
C46 C43 C34 112.5(3) . . ?
Cl1 C47A Cl2 104.4(5) . . ?
C27 S4B C25 97.3(5) . . ?
C25 C26B C28 116.8(9) . . ?
N1 C47B C48B 170(2) . . ?

loop_
_geom_bond_atom_site_label_1
_geom_bond_atom_site_label_2
_geom_bond_distance
_geom_bond_site_symmetry_2
_geom_bond_publ_flag
B1 C1 1.585(4) . ?
B1 C29 1.585(4) . ?
B1 C12 1.595(4) . ?
C1 C2 1.392(4) . ?
C1 C6 1.410(4) . ?
C2 C3 1.410(4) . ?
C3 C4 1.400(4) . ?
C3 C21 1.463(4) . ?
C4 C5 1.383(4) . ?
C5 C6 1.382(4) . ?
C6 C7 1.481(4) . ?
C7 C8 1.381(4) . ?
C7 C12 1.415(4) . ?
C8 C9 1.387(4) . ?
C9 C10 1.395(4) . ?
C10 C11 1.409(4) . ?
C10 C13 1.471(4) . ?
C11 C12 1.384(4) . ?
S1 C13 1.727(3) . ?
S1 C16 1.729(3) . ?
C13 C14 1.368(4) . ?
C14 C15 1.409(4) . ?
C15 C16 1.372(5) . ?
C16 C17 1.449(4) . ?
C17 C20 1.388(5) . ?
C17 S2 1.728(3) . ?
S2 C18 1.710(4) . ?
C18 C19 1.355(5) . ?
C19 C20 1.427(5) . ?
C21 C24 1.373(4) . ?
C21 S3 1.737(3) . ?
S3 C22 1.733(3) . ?
C22 C23 1.373(5) . ?
C22 C25 1.446(4) . ?
C23 C24 1.399(4) . ?
C25 C26A 1.358(8) . ?
C25 C26B 1.411(9) . ?
C25 S4B 1.687(8) . ?
C25 S4A 1.702(3) . ?
C26A C27 1.453(10) . ?
C27 C28 1.349(5) . ?
C27 S4B 1.450(10) . ?
C28 C26B 1.463(9) . ?
C28 S4A 1.677(4) . ?
C29 C30 1.415(4) . ?
C29 C34 1.430(4) . ?
C30 C31 1.403(4) . ?
C30 C35 1.540(4) . ?
C31 C32 1.377(5) . ?
C32 C33 1.388(4) . ?
C32 C39 1.532(4) . ?
C33 C34 1.393(4) . ?
C34 C43 1.544(4) . ?
C35 C36 1.527(4) . ?
C35 C38 1.534(5) . ?
C35 C37 1.547(5) . ?
C39 C41 1.521(5) . ?
C39 C40 1.532(5) . ?
C39 C42 1.533(5) . ?
C43 C45 1.509(5) . ?
C43 C44 1.529(5) . ?
C43 C46 1.531(4) . ?
C47A Cl1 1.789(10) . ?
C47A Cl2 1.800(9) . ?
N1 C47B 1.215(9) . ?
C47B C48B 1.458(9) . ?
